data_7043652
loop_
_publ_author_name
'Wang, Zhongxia'
'Lu, Yang'
'Zafar, Zainab'
'Liu, Yu-Ling'
'Chen, Hai-Peng'
'Ge, Jia-Zhen'

_publ_section_title
;
 Sequential dielectric phase transitions induced by the vibrations of
 water molecules in an organic-inorganic hybrid halide
 (N-(2-ammoniumethyl)piperazinium) CuCl5&#x00B7;2H2O
;
_journal_name_full 'Dalton Trans.'
_journal_paper_doi 10.1039/C7DT01378G
_journal_year 2017
_chemical_formula_moiety 'C6 H18 N3, Cl5 Cu, 2(H2 O)'
_chemical_formula_sum 'C6 H22 Cl5 Cu N3 O2'
_chemical_formula_weight 409.07
_space_group_crystal_system monoclinic
_space_group_IT_number 14
_space_group_name_Hall '-P 2ybc'
_space_group_name_H-M_alt 'P 1 21/c 1'
_symmetry_space_group_name_Hall '-P 2ybc'
_symmetry_space_group_name_H-M 'P 1 21/c 1'
_atom_sites_solution_hydrogens mixed
_audit_creation_method SHELXL-2014/7
_audit_update_record
;
2017-07-11 deposited with the CCDC.
2017-07-17 downloaded from the CCDC.
;
_cell_angle_alpha 90
_cell_angle_beta 97.375(9)
_cell_angle_gamma 90
_cell_formula_units_Z 4
_cell_length_a 9.5172(15)
_cell_length_b 9.1962(9)
_cell_length_c 17.797(2)
_cell_measurement_reflns_used 4370
_cell_measurement_temperature 103(2)
_cell_measurement_theta_max 27.5281
_cell_measurement_theta_min 2.1578
_cell_volume 1544.7(3)
_computing_cell_refinement 'CrystalClear (Rigaku Inc., 2008)'
_computing_data_collection 'CrystalClear (Rigaku Inc., 2008)'
_computing_data_reduction 'CrystalClear (Rigaku Inc., 2008)'
_computing_molecular_graphics 'Bruker SHELXTL'
_computing_publication_material 'Bruker SHELXTL'
_computing_structure_refinement 'SHELXS-2014/7 (Sheldrick, 2014)'
_computing_structure_solution 'SHELXS-2014/7 (Sheldrick, 2014)'
_diffrn_ambient_temperature 103(2)
_diffrn_measured_fraction_theta_full 0.997
_diffrn_measured_fraction_theta_max 0.996
_diffrn_measurement_device_type 'Rigaku Mercury CCD'
_diffrn_measurement_method \w
_diffrn_radiation_type MoK\a
_diffrn_radiation_wavelength 0.71073
_diffrn_reflns_av_R_equivalents 0.0568
_diffrn_reflns_av_unetI/netI 0.0656
_diffrn_reflns_Laue_measured_fraction_full 0.997
_diffrn_reflns_Laue_measured_fraction_max 0.996
_diffrn_reflns_limit_h_max 10
_diffrn_reflns_limit_h_min -12
_diffrn_reflns_limit_k_max 11
_diffrn_reflns_limit_k_min -10
_diffrn_reflns_limit_l_max 23
_diffrn_reflns_limit_l_min -23
_diffrn_reflns_number 11020
_diffrn_reflns_point_group_measured_fraction_full 0.997
_diffrn_reflns_point_group_measured_fraction_max 0.996
_diffrn_reflns_theta_full 25.242
_diffrn_reflns_theta_max 27.498
_diffrn_reflns_theta_min 2.158
_diffrn_source 'fine-focus sealed tube'
_exptl_absorpt_coefficient_mu 2.273
_exptl_absorpt_correction_T_max 0.635
_exptl_absorpt_correction_T_min 0.585
_exptl_absorpt_correction_type multi-scan
_exptl_absorpt_process_details 'CrystalClear (Rigaku, 2005)'
_exptl_crystal_colour pale-yellow
_exptl_crystal_density_diffrn 1.759
_exptl_crystal_density_method 'not measured'
_exptl_crystal_description block
_exptl_crystal_F_000 836
_exptl_crystal_size_max 0.3
_exptl_crystal_size_mid 0.2
_exptl_crystal_size_min 0.2
_refine_diff_density_max 0.566
_refine_diff_density_min -0.648
_refine_diff_density_rms 0.120
_refine_ls_extinction_method none
_refine_ls_goodness_of_fit_ref 1.119
_refine_ls_hydrogen_treatment constr
_refine_ls_matrix_type full
_refine_ls_number_parameters 154
_refine_ls_number_reflns 3527
_refine_ls_number_restraints 0
_refine_ls_restrained_S_all 1.119
_refine_ls_R_factor_all 0.0616
_refine_ls_R_factor_gt 0.0505
_refine_ls_shift/su_max 0.004
_refine_ls_shift/su_mean 0.001
_refine_ls_structure_factor_coef Fsqd
_refine_ls_weighting_details 'w=1/[\s^2^(Fo^2^)+(0.0309P)^2^+1.2032P] where P=(Fo^2^+2Fc^2^)/3'
_refine_ls_weighting_scheme calc
_refine_ls_wR_factor_gt 0.0939
_refine_ls_wR_factor_ref 0.0980
_reflns_Friedel_coverage 0.000
_reflns_number_gt 3019
_reflns_number_total 3527
_reflns_threshold_expression 'I > 2\s(I)'
_cod_data_source_file c7dt01378g2.cif
_cod_data_source_block 1-103K
_cod_depositor_comments
;
The following automatic conversions were performed:

'_exptl_absorpt_correction_type' value 'Multi-scan' changed to
'multi-scan' according to
/home/data/users/saulius/crontab/automatic-downloads/rss-feeds/RSC/lib/dictionaries/cif_core.dic
dictionary named 'cif_core.dic' version 2.4.2 from 2011-04-26.

Automatic conversion script
Id: cif_fix_values 4973 2017-02-22 13:04:09Z antanas 
;
_cod_database_code 7043652
_shelx_shelxl_version_number 2014/7
_shelx_space_group_comment
;
The symmetry employed for this shelxl refinement is uniquely defined
by the following loop, which should always be used as a source of
symmetry information in preference to the above space-group names.
They are only intended as comments.
;

loop_
_space_group_symop_operation_xyz
'x, y, z'
'-x, y+1/2, -z+1/2'
'-x, -y, -z'
'x, -y-1/2, z-1/2'

loop_
_atom_site_label
_atom_site_type_symbol
_atom_site_fract_x
_atom_site_fract_y
_atom_site_fract_z
_atom_site_U_iso_or_equiv
_atom_site_adp_type
_atom_site_occupancy
_atom_site_site_symmetry_order
_atom_site_calc_flag
_atom_site_refinement_flags_posn
_atom_site_refinement_flags_adp
C1 C 0.3256(4) 1.2560(4) 0.0951(2) 0.0168(9) Uani 1 1 d . .
H1D H 0.2967 1.3382 0.0627 0.020 Uiso 1 1 calc R U
H1E H 0.3178 1.2845 0.1469 0.020 Uiso 1 1 calc R U
C5 C 0.1825(4) 0.7417(4) 0.1384(2) 0.0131(8) Uani 1 1 d . .
H5A H 0.1248 0.6625 0.1155 0.016 Uiso 1 1 calc R U
H5B H 0.2812 0.7137 0.1407 0.016 Uiso 1 1 calc R U
C2 C 0.2256(4) 1.1305(4) 0.0737(2) 0.0149(8) Uani 1 1 d . .
H2B H 0.1292 1.1659 0.0715 0.018 Uiso 1 1 calc R U
H2C H 0.2388 1.0982 0.0232 0.018 Uiso 1 1 calc R U
C4 C 0.2278(4) 0.8964(4) 0.2526(2) 0.0126(8) Uani 1 1 d . .
H4A H 0.3282 0.8740 0.2598 0.015 Uiso 1 1 calc R U
H4B H 0.1986 0.9154 0.3019 0.015 Uiso 1 1 calc R U
O1 O 0.6024(4) 0.4842(3) 0.06018(19) 0.0394(9) Uani 1 1 d . .
H1I H 0.6653 0.5379 0.0845 0.047 Uiso 1 1 d R U
H1G H 0.6309 0.4659 0.0178 0.047 Uiso 1 1 d R U
C6 C 0.1554(4) 0.8770(4) 0.0908(2) 0.0123(8) Uani 1 1 d . .
H6A H 0.1794 0.8587 0.0403 0.015 Uiso 1 1 calc R U
H6B H 0.0557 0.9019 0.0864 0.015 Uiso 1 1 calc R U
O2 O 0.8925(4) 0.4150(4) 0.02306(18) 0.0433(10) Uani 1 1 d . .
H2F H 0.8733 0.3390 0.0469 0.052 Uiso 1 1 d R U
H2G H 0.8776 0.4900 0.0488 0.052 Uiso 1 1 d R U
C3 C 0.2021(4) 1.0300(4) 0.2035(2) 0.0118(8) Uani 1 1 d . .
H3C H 0.1028 1.0568 0.1993 0.014 Uiso 1 1 calc R U
H3D H 0.2576 1.1104 0.2267 0.014 Uiso 1 1 calc R U
N1 N 0.4770(3) 1.2213(3) 0.08860(18) 0.0154(7) Uani 1 1 d . .
H1A H 0.5306 1.2988 0.1019 0.023 Uiso 1 1 calc R U
H1B H 0.5052 1.1473 0.1191 0.023 Uiso 1 1 calc R U
H1C H 0.4855 1.1972 0.0410 0.023 Uiso 1 1 calc R U
N2 N 0.2425(3) 1.0015(3) 0.12589(17) 0.0105(7) Uani 1 1 d . .
H2A H 0.3423 0.9720 0.1318 0.013 Uiso 1 1 calc R U
N3 N 0.1472(3) 0.7695(3) 0.21698(17) 0.0102(6) Uani 1 1 d . .
H3A H 0.0548 0.7865 0.2150 0.012 Uiso 1 1 calc R U
H3B H 0.1678 0.6908 0.2454 0.012 Uiso 1 1 calc R U
Cu1 Cu 0.71436(5) 0.90686(5) 0.17624(3) 0.01073(13) Uani 1 1 d . .
Cl1 Cl 0.88263(9) 0.91179(10) 0.28178(5) 0.0129(2) Uani 1 1 d . .
Cl3 Cl 0.81923(10) 1.12346(10) 0.11205(5) 0.0139(2) Uani 1 1 d . .
Cl2 Cl 0.82975(10) 0.72019(10) 0.12635(5) 0.0146(2) Uani 1 1 d . .
Cl5 Cl 0.56419(10) 1.04464(10) 0.24190(5) 0.0135(2) Uani 1 1 d . .
Cl4 Cl 0.51959(9) 0.85843(10) 0.08512(5) 0.0148(2) Uani 1 1 d . .

loop_
_atom_site_aniso_label
_atom_site_aniso_U_11
_atom_site_aniso_U_22
_atom_site_aniso_U_33
_atom_site_aniso_U_23
_atom_site_aniso_U_13
_atom_site_aniso_U_12
C1 0.014(2) 0.015(2) 0.022(2) 0.0053(16) 0.0072(17) 0.0024(16)
C5 0.015(2) 0.014(2) 0.0113(18) -0.0004(15) 0.0057(15) -0.0004(15)
C2 0.012(2) 0.020(2) 0.0134(18) 0.0095(16) 0.0031(15) 0.0023(16)
C4 0.015(2) 0.0105(19) 0.0123(18) -0.0006(15) 0.0030(15) -0.0017(15)
O1 0.057(2) 0.0272(19) 0.0285(18) 0.0064(15) -0.0164(17) -0.0243(17)
C6 0.013(2) 0.0120(19) 0.0119(17) -0.0021(15) 0.0016(15) -0.0027(15)
O2 0.087(3) 0.0196(18) 0.0264(18) -0.0046(14) 0.0202(19) -0.0037(18)
C3 0.013(2) 0.0106(19) 0.0123(18) 0.0006(15) 0.0033(15) 0.0010(15)
N1 0.0174(18) 0.0109(17) 0.0180(17) -0.0031(14) 0.0029(14) -0.0048(14)
N2 0.0068(16) 0.0129(17) 0.0120(15) 0.0007(12) 0.0013(12) -0.0006(12)
N3 0.0092(16) 0.0082(15) 0.0134(15) 0.0019(12) 0.0021(12) -0.0009(12)
Cu1 0.0091(2) 0.0107(3) 0.0125(2) -0.00099(18) 0.00173(17) 0.00036(18)
Cl1 0.0109(5) 0.0137(5) 0.0141(4) -0.0002(4) 0.0016(3) 0.0006(3)
Cl3 0.0151(5) 0.0139(5) 0.0130(4) 0.0000(4) 0.0030(3) -0.0014(4)
Cl2 0.0121(5) 0.0130(5) 0.0182(5) -0.0034(4) 0.0007(4) 0.0015(4)
Cl5 0.0112(5) 0.0158(5) 0.0139(4) -0.0033(4) 0.0027(3) 0.0004(4)
Cl4 0.0099(5) 0.0190(5) 0.0151(4) -0.0052(4) 0.0004(3) 0.0008(4)

loop_
_atom_type_symbol
_atom_type_description
_atom_type_scat_dispersion_real
_atom_type_scat_dispersion_imag
_atom_type_scat_source
C C 0.0033 0.0016 'International Tables Vol C Tables 4.2.6.8 and 6.1.1.4'
H H 0.0000 0.0000 'International Tables Vol C Tables 4.2.6.8 and 6.1.1.4'
N N 0.0061 0.0033 'International Tables Vol C Tables 4.2.6.8 and 6.1.1.4'
O O 0.0106 0.0060 'International Tables Vol C Tables 4.2.6.8 and 6.1.1.4'
Cl Cl 0.1484 0.1585 'International Tables Vol C Tables 4.2.6.8 and 6.1.1.4'
Cu Cu 0.3201 1.2651 'International Tables Vol C Tables 4.2.6.8 and 6.1.1.4'

loop_
_geom_angle_atom_site_label_1
_geom_angle_atom_site_label_2
_geom_angle_atom_site_label_3
_geom_angle
N1 C1 C2 113.5(3)
N3 C5 C6 109.9(3)
N2 C2 C1 115.6(3)
N3 C4 C3 110.8(3)
N2 C6 C5 110.5(3)
N2 C3 C4 110.4(3)
C6 N2 C2 109.6(3)
C6 N2 C3 108.8(3)
C2 N2 C3 114.3(3)
C4 N3 C5 111.4(3)
Cl2 Cu1 Cl1 90.75(4)
Cl2 Cu1 Cl5 164.01(4)
Cl1 Cu1 Cl5 89.28(4)
Cl2 Cu1 Cl4 88.00(4)
Cl1 Cu1 Cl4 166.36(4)
Cl5 Cu1 Cl4 88.21(4)
Cl2 Cu1 Cl3 100.21(4)
Cl1 Cu1 Cl3 94.49(3)
Cl5 Cu1 Cl3 95.73(4)
Cl4 Cu1 Cl3 99.09(4)

loop_
_geom_bond_atom_site_label_1
_geom_bond_atom_site_label_2
_geom_bond_distance
C1 N1 1.495(5)
C1 C2 1.513(5)
C5 N3 1.501(4)
C5 C6 1.509(5)
C2 N2 1.503(5)
C4 N3 1.492(5)
C4 C3 1.509(5)
C6 N2 1.502(5)
C3 N2 1.503(4)
Cu1 Cl2 2.2786(10)
Cu1 Cl1 2.3070(10)
Cu1 Cl5 2.3328(10)
Cu1 Cl4 2.3436(10)
Cu1 Cl3 2.5615(10)

loop_
_geom_hbond_atom_site_label_D
_geom_hbond_atom_site_label_H
_geom_hbond_atom_site_label_A
_geom_hbond_distance_DH
_geom_hbond_distance_HA
_geom_hbond_distance_DA
_geom_hbond_angle_DHA
_geom_hbond_site_symmetry_A
N1 H1A O1 0.89 2.01 2.771(4) 142.2 1_565
N1 H1C Cl4 0.89 2.30 3.182(3) 173.4 3_675
N3 H3A Cl1 0.89 2.43 3.183(3) 142.0 1_455
N3 H3A Cl2 0.89 2.57 3.269(3) 136.5 1_455
N3 H3B Cl1 0.89 2.64 3.302(3) 131.6 2_645
N3 H3B Cl3 0.89 2.60 3.304(3) 136.7 2_645
N1 H1B Cl5 0.89 2.38 3.192(3) 151.7 .
N1 H1B Cl4 0.89 2.73 3.363(3) 128.9 .
N2 H2A Cl5 0.98 2.77 3.489(3) 130.4 .
N2 H2A Cl4 0.98 2.23 3.115(3) 149.1 .

loop_
_geom_torsion_atom_site_label_1
_geom_torsion_atom_site_label_2
_geom_torsion_atom_site_label_3
_geom_torsion_atom_site_label_4
_geom_torsion
N1 C1 C2 N2 67.2(4)
N3 C5 C6 N2 58.6(4)
N3 C4 C3 N2 -57.4(4)
C5 C6 N2 C2 174.1(3)
C5 C6 N2 C3 -60.3(4)
C1 C2 N2 C6 -170.2(3)
C1 C2 N2 C3 67.4(4)
C4 C3 N2 C6 59.4(4)
C4 C3 N2 C2 -177.8(3)
C3 C4 N3 C5 55.7(4)
C6 C5 N3 C4 -56.0(4)
